data_7222704
loop_
_publ_author_name
'Pocha, R.'
'Johrendt, D.'

_publ_section_title
;
 Kristallstrukturen und elektronische Eigenschaften von Ge1/3 Nb S2 und
 Ge1/4 Nb S2
;
_journal_name_full
;
Zeitschrift fuer Naturforschung, Teil B. Anorganische Chemie, Organische 
Chemie (42,1987-)
;
_journal_page_first 1367
_journal_page_last 1374
_journal_volume 57
_journal_year 2002
_chemical_formula_sum 'Ge0.333 Nb S2'
_space_group_IT_number 193
_symmetry_space_group_name_Hall '-P 6c 2'
_symmetry_space_group_name_H-M 'P 63/m c m'
_cell_angle_alpha 90
_cell_angle_beta 90
_cell_angle_gamma 120
_cell_formula_units_Z 6
_cell_length_a 5.767
_cell_length_b 5.767
_cell_length_c 13.518
_cell_volume 389.353
_citation_journal_id_ASTM ZNBSEN
_cod_data_source_file Pocha_ZNBSEN_2002_824.cif
_cod_data_source_block Ge0.333Nb1S2
_cod_original_cell_volume 389.3525
_cod_original_formula_sum 'Ge0.333 Nb1 S2'
_cod_database_code 7222704

loop_
_symmetry_equiv_pos_as_xyz
x,y,z
x-y,x,z+1/2
-y,x-y,z
-x,-y,z+1/2
-x+y,-x,z
y,-x+y,z+1/2
-y,-x,-z
x-y,-y,-z+1/2
x,x-y,-z
y,x,-z+1/2
-x+y,y,-z
-x,-x+y,-z+1/2
-x,-y,-z
-x+y,-x,-z-1/2
y,-x+y,-z
x,y,-z-1/2
x-y,x,-z
-y,x-y,-z-1/2
y,x,z
-x+y,y,z-1/2
-x,-x+y,z
-y,-x,z-1/2
x-y,-y,z
x,x-y,z-1/2

loop_
_atom_site_label
_atom_site_type_symbol
_atom_site_fract_x
_atom_site_fract_y
_atom_site_fract_z
_atom_site_occupancy
_atom_site_U_iso_or_equiv
Nb2 Nb+3 0 0 0.25 1 0.0
S1 S-2 0 0.3354 0.36611 1 0.0
Nb1 Nb+3 0.3333 0.6667 0.25 1 0.0
Ge1 Ge+2 0 0 0 1.007 0.0
